data_7248969
loop_
_publ_author_name
'Pr\;etka, Dominika'
'Marcinkowski, Dawid'
'Siwiak, Agnieszka'
'Kubicki, Maciej'
'Consiglio, Giuseppe'
'Patroniak, Violetta'
'Gorczy\'nski, Adam'

_publ_section_title
;
 Crystal engineering of monometallic lanthanide(iii) supramolecular
 systems within the N3-tridentate hydrazone Schiff-base ligand
;
_journal_issue 31
_journal_name_full CrystEngComm
_journal_page_first 4167
_journal_page_last 4180
_journal_paper_doi 10.1039/D4CE00450G
_journal_volume 26
_journal_year 2024
_chemical_formula_moiety 'C25 H26 F9 N10 Nd O9 S3'
_chemical_formula_sum 'C25 H26 F9 N10 Nd O9 S3'
_chemical_formula_weight 1021.98
_space_group_crystal_system orthorhombic
_space_group_IT_number 29
_space_group_name_Hall 'P 2c -2ac'
_space_group_name_H-M_alt 'P c a 21'
_atom_sites_solution_hydrogens geom
_audit_creation_method SHELXL-2013
_audit_update_record
;
2016-01-10 deposited with the CCDC.	2024-07-03 downloaded from the CCDC.
;
_cell_angle_alpha 90
_cell_angle_beta 90
_cell_angle_gamma 90
_cell_formula_units_Z 4
_cell_length_a 10.7762(2)
_cell_length_b 17.0625(2)
_cell_length_c 19.6569(3)
_cell_measurement_reflns_used 15903
_cell_measurement_temperature 100(1)
_cell_measurement_theta_max 28.3100
_cell_measurement_theta_min 3.3160
_cell_volume 3614.29(10)
_computing_cell_refinement 'CrysAlis Pro (Agilent Technologies (2011))'
_computing_data_collection 'CrysAlis Pro (Agilent Technologies (2011))'
_computing_data_reduction 'CrysAlis Pro (Agilent Technologies (2011))'
_computing_molecular_graphics 'Mercury (MacRae et al., 2009)'
_computing_publication_material 'SHELXL-2013 (Sheldrick, 2013)'
_computing_structure_refinement 'SHELXL-2013 (Sheldrick, 2013)'
_computing_structure_solution 'SIR92 (Altomare et al., 1993)'
_diffrn_ambient_temperature 100(1)
_diffrn_detector 'CCD plate'
_diffrn_detector_area_resol_mean 16.1544
_diffrn_detector_type Eos
_diffrn_measured_fraction_theta_full 0.998
_diffrn_measured_fraction_theta_max 0.914
_diffrn_measurement_device 'four-circle diffractometer'
_diffrn_measurement_device_type 'Xcalibur, Eos'
_diffrn_measurement_method \w-scan
_diffrn_radiation_monochromator graphite
_diffrn_radiation_type 'Mo K\a'
_diffrn_radiation_wavelength 0.71073
_diffrn_reflns_av_R_equivalents 0.0214
_diffrn_reflns_av_unetI/netI 0.0177
_diffrn_reflns_Laue_measured_fraction_full 0.998
_diffrn_reflns_Laue_measured_fraction_max 0.914
_diffrn_reflns_limit_h_max 9
_diffrn_reflns_limit_h_min -13
_diffrn_reflns_limit_k_max 22
_diffrn_reflns_limit_k_min -20
_diffrn_reflns_limit_l_max 20
_diffrn_reflns_limit_l_min -26
_diffrn_reflns_number 25948
_diffrn_reflns_point_group_measured_fraction_full 0.864
_diffrn_reflns_point_group_measured_fraction_max 0.742
_diffrn_reflns_theta_full 25.000
_diffrn_reflns_theta_max 28.329
_diffrn_reflns_theta_min 3.049
_diffrn_source 'Enhance (Mo) X-ray Source'
_exptl_absorpt_coefficient_mu 1.721
_exptl_absorpt_correction_T_max 1.00000
_exptl_absorpt_correction_T_min 0.75216
_exptl_absorpt_correction_type multi-scan
_exptl_absorpt_process_details
;
CrysAlisPro, Agilent Technologies,
Version 1.171.37.34 (release 22-05-2014 CrysAlis171 .NET)
(compiled May 22 2014,16:03:01)
Empirical absorption correction using spherical harmonics,
 implemented in SCALE3 ABSPACK scaling algorithm.
;
_exptl_crystal_colour colourless
_exptl_crystal_density_diffrn 1.878
_exptl_crystal_description block
_exptl_crystal_F_000 2028
_exptl_crystal_size_max 0.4
_exptl_crystal_size_mid 0.3
_exptl_crystal_size_min 0.3
_refine_diff_density_max 0.753
_refine_diff_density_min -0.544
_refine_diff_density_rms 0.073
_refine_ls_abs_structure_details
;
 Flack x determined using 2354 quotients [(I+)-(I-)]/[(I+)+(I-)]
 (Parsons and Flack (2004), Acta Cryst. A60, s61).
;
_refine_ls_abs_structure_Flack 0.182(5)
_refine_ls_extinction_method none
_refine_ls_goodness_of_fit_ref 1.059
_refine_ls_hydrogen_treatment constr
_refine_ls_matrix_type full
_refine_ls_number_parameters 518
_refine_ls_number_reflns 6680
_refine_ls_number_restraints 1
_refine_ls_restrained_S_all 1.059
_refine_ls_R_factor_all 0.0222
_refine_ls_R_factor_gt 0.0214
_refine_ls_shift/su_max 0.000
_refine_ls_shift/su_mean 0.000
_refine_ls_structure_factor_coef Fsqd
_refine_ls_weighting_details 'w=1/[\s^2^(Fo^2^)+(0.0233P)^2^+5.2900P] where P=(Fo^2^+2Fc^2^)/3'
_refine_ls_weighting_scheme calc
_refine_ls_wR_factor_gt 0.0518
_refine_ls_wR_factor_ref 0.0524
_reflns_Friedel_coverage 0.577
_reflns_Friedel_fraction_full 0.720
_reflns_Friedel_fraction_max 0.560
_reflns_number_gt 6553
_reflns_number_total 6680
_reflns_threshold_expression 'I > 2\s(I)'
_cod_data_source_file d4ce00450g2.cif
_cod_data_source_block 03
_cod_depositor_comments 'Adding full bibliography for 7248946--7248974.cif.'
_cod_database_code 7248969
_shelx_space_group_comment
;
The symmetry employed for this shelxl refinement is uniquely defined
by the following loop, which should always be used as a source of
symmetry information in preference to the above space-group names.
They are only intended as comments.
;
_shelxl_version_number 2013-4

loop_
_space_group_symop_operation_xyz
'x, y, z'
'-x, -y, z+1/2'
'-x+1/2, y, z+1/2'
'x+1/2, -y, z'

loop_
_atom_site_label
_atom_site_type_symbol
_atom_site_fract_x
_atom_site_fract_y
_atom_site_fract_z
_atom_site_U_iso_or_equiv
_atom_site_adp_type
_atom_site_occupancy
_atom_site_site_symmetry_order
_atom_site_calc_flag
_atom_site_refinement_flags_posn
_atom_site_refinement_flags_adp
_atom_site_refinement_flags_occupancy
_atom_site_disorder_assembly
_atom_site_disorder_group
Nd1 Nd 0.44156(2) 0.24243(2) 0.09983(2) 0.00793(5) Uani 1 1 d . . . . .
N1A N 0.4723(3) 0.11829(19) 0.02748(19) 0.0115(7) Uani 1 1 d . . . . .
C2A C 0.4109(4) 0.0506(2) 0.0362(2) 0.0126(8) Uani 1 1 d . . . . .
C3A C 0.4376(4) -0.0164(2) -0.0025(2) 0.0176(9) Uani 1 1 d . . . . .
H3A H 0.3950 -0.0643 0.0054 0.021 Uiso 1 1 calc R U . . .
C4A C 0.5272(4) -0.0107(3) -0.0522(2) 0.0208(10) Uani 1 1 d . . . . .
H4A H 0.5465 -0.0551 -0.0794 0.025 Uiso 1 1 calc R U . . .
C5A C 0.5891(4) 0.0588(3) -0.0627(2) 0.0193(9) Uani 1 1 d . . . . .
H5A H 0.6505 0.0632 -0.0971 0.023 Uiso 1 1 calc R U . . .
C6A C 0.5597(4) 0.1222(3) -0.0217(2) 0.0165(9) Uani 1 1 d . . . . .
H6A H 0.6026 0.1702 -0.0285 0.020 Uiso 1 1 calc R U . . .
N7A N 0.3180(3) 0.04992(18) 0.08462(17) 0.0126(8) Uani 1 1 d . . . . .
C7A C 0.2403(4) -0.0177(2) 0.0996(3) 0.0224(8) Uani 1 1 d . . . . .
H7A1 H 0.2558 -0.0352 0.1463 0.034 Uiso 1 1 calc R U . . .
H7A2 H 0.2601 -0.0603 0.0679 0.034 Uiso 1 1 calc R U . . .
H7A3 H 0.1528 -0.0032 0.0947 0.034 Uiso 1 1 calc R U . . .
N8A N 0.3037(3) 0.11640(19) 0.12214(18) 0.0109(7) Uani 1 1 d . . . . .
C9A C 0.2233(4) 0.1179(2) 0.1707(2) 0.0126(8) Uani 1 1 d . . . . .
H9A H 0.1727 0.0740 0.1812 0.015 Uiso 1 1 calc R U . . .
C10A C 0.2147(4) 0.1904(3) 0.2081(2) 0.0117(9) Uani 1 1 d . . . . .
N11A N 0.1488(3) 0.2008(2) 0.2660(2) 0.0146(8) Uani 1 1 d . . . . .
C11A C 0.0764(5) 0.1424(3) 0.3030(3) 0.0263(11) Uani 1 1 d . . . . .
H11A H 0.0373 0.1064 0.2705 0.039 Uiso 1 1 calc R U . . .
H11B H 0.0121 0.1687 0.3299 0.039 Uiso 1 1 calc R U . . .
H11C H 0.1312 0.1127 0.3333 0.039 Uiso 1 1 calc R U . . .
C12A C 0.1705(4) 0.2755(3) 0.2881(2) 0.0208(10) Uani 1 1 d . . . . .
H12A H 0.1372 0.2998 0.3276 0.025 Uiso 1 1 calc R U . . .
C13A C 0.2495(4) 0.3082(2) 0.2421(2) 0.0191(9) Uani 1 1 d . . . . .
H13A H 0.2804 0.3603 0.2441 0.023 Uiso 1 1 calc R U . . .
N14A N 0.2779(4) 0.2544(2) 0.1920(2) 0.0132(9) Uani 1 1 d . . . . .
N1B N 0.5058(3) 0.3642(2) 0.16768(19) 0.0151(7) Uani 1 1 d . . . . .
C2B C 0.4484(4) 0.4341(2) 0.1649(2) 0.0152(9) Uani 1 1 d . . . . .
C3B C 0.4838(5) 0.4962(3) 0.2077(3) 0.0269(11) Uani 1 1 d . . . . .
H3B H 0.4424 0.5453 0.2054 0.032 Uiso 1 1 calc R U . . .
C4B C 0.5786(5) 0.4849(3) 0.2527(3) 0.0309(12) Uani 1 1 d . . . . .
H4B H 0.6031 0.5260 0.2823 0.037 Uiso 1 1 calc R U . . .
C5B C 0.6387(5) 0.4137(3) 0.2550(3) 0.0287(11) Uani 1 1 d . . . . .
H5B H 0.7058 0.4052 0.2855 0.034 Uiso 1 1 calc R U . . .
C6B C 0.5995(4) 0.3553(3) 0.2123(2) 0.0187(9) Uani 1 1 d . . . . .
H6B H 0.6405 0.3061 0.2142 0.022 Uiso 1 1 calc R U . . .
N7B N 0.3496(3) 0.44125(19) 0.12098(18) 0.0166(8) Uani 1 1 d . . . . .
C7B C 0.2988(5) 0.5163(2) 0.0999(4) 0.0288(10) Uani 1 1 d . . . . .
H7B1 H 0.3084 0.5222 0.0506 0.043 Uiso 1 1 calc R U . . .
H7B2 H 0.3432 0.5587 0.1231 0.043 Uiso 1 1 calc R U . . .
H7B3 H 0.2106 0.5186 0.1118 0.043 Uiso 1 1 calc R U . . .
N8B N 0.3166(3) 0.37545(18) 0.08648(18) 0.0117(8) Uani 1 1 d . . . . .
C9B C 0.2262(4) 0.3787(2) 0.0434(2) 0.0146(9) Uani 1 1 d . . . . .
H9B H 0.1798 0.4253 0.0362 0.018 Uiso 1 1 calc R U . . .
C10B C 0.2003(4) 0.3076(2) 0.0072(2) 0.0133(8) Uani 1 1 d . . . . .
N11B N 0.1157(3) 0.3004(2) -0.0442(2) 0.0176(8) Uani 1 1 d . . . . .
C11B C 0.0329(5) 0.3616(3) -0.0705(3) 0.0291(11) Uani 1 1 d . . . . .
H11D H -0.0220 0.3390 -0.1051 0.044 Uiso 1 1 calc R U . . .
H11E H 0.0825 0.4036 -0.0909 0.044 Uiso 1 1 calc R U . . .
H11F H -0.0170 0.3829 -0.0332 0.044 Uiso 1 1 calc R U . . .
C12B C 0.1253(5) 0.2264(3) -0.0681(3) 0.0216(11) Uani 1 1 d . . . . .
H12B H 0.0790 0.2042 -0.1045 0.026 Uiso 1 1 calc R U . . .
C13B C 0.2136(5) 0.1896(3) -0.0304(3) 0.0192(10) Uani 1 1 d . . . . .
H13B H 0.2388 0.1366 -0.0358 0.023 Uiso 1 1 calc R U . . .
N14B N 0.2603(4) 0.2409(2) 0.0164(2) 0.0141(10) Uani 1 1 d . . . . .
S1C S 0.78991(9) 0.24777(6) 0.06602(6) 0.0142(2) Uani 1 1 d . . . . .
O11C O 0.8032(3) 0.32920(18) 0.0530(2) 0.0296(8) Uani 1 1 d . . . . .
O12C O 0.8281(3) 0.19523(19) 0.01300(18) 0.0242(7) Uani 1 1 d . . . . .
O13C O 0.6724(2) 0.22561(16) 0.0982(3) 0.0201(6) Uani 1 1 d . . . . .
C1C C 0.9033(4) 0.2309(3) 0.1342(3) 0.0246(11) Uani 1 1 d . . . . .
F11C F 0.9156(3) 0.15592(19) 0.14879(18) 0.0387(8) Uani 1 1 d . . . . .
F12C F 0.8723(3) 0.2688(2) 0.19054(17) 0.0429(9) Uani 1 1 d . . . . .
F13C F 1.0134(2) 0.25755(19) 0.11428(18) 0.0387(10) Uani 1 1 d . . . . .
S1D S 0.51042(10) 0.10481(6) 0.24689(6) 0.0145(2) Uani 1 1 d . . . . .
O11D O 0.4147(3) 0.1108(2) 0.29688(17) 0.0227(7) Uani 1 1 d . . . . .
O12D O 0.5229(3) 0.0305(2) 0.2133(2) 0.0300(8) Uani 1 1 d . . . . .
O13D O 0.5185(3) 0.17128(18) 0.20086(17) 0.0177(6) Uani 1 1 d . . . . .
C1D C 0.6521(5) 0.1153(4) 0.2956(3) 0.0333(13) Uani 1 1 d . . . . .
F11D F 0.6639(3) 0.0541(3) 0.3377(2) 0.0741(15) Uani 1 1 d . . . . .
F12D F 0.6524(3) 0.1790(3) 0.3313(2) 0.0674(13) Uani 1 1 d . . . . .
F13D F 0.7523(3) 0.1165(2) 0.25682(17) 0.0388(8) Uani 1 1 d . . . . .
S1E S 0.50499(9) 0.38754(6) -0.03873(6) 0.0136(2) Uani 1 1 d . . . . .
O11E O 0.5340(4) 0.4558(2) 0.00062(19) 0.0295(8) Uani 1 1 d . . . . .
O12E O 0.3963(3) 0.39141(19) -0.08079(17) 0.0219(7) Uani 1 1 d . . . . .
O13E O 0.5188(3) 0.31422(17) -0.00157(16) 0.0177(7) Uani 1 1 d . . . . .
C1E C 0.6285(4) 0.3830(3) -0.1019(3) 0.0270(11) Uani 1 1 d . . . . .
F11E F 0.6208(4) 0.3182(3) -0.1381(2) 0.0663(13) Uani 1 1 d . . . . .
F12E F 0.7387(3) 0.3857(3) -0.07612(19) 0.0681(14) Uani 1 1 d . . . . .
F13E F 0.6171(3) 0.4423(2) -0.14489(18) 0.0506(10) Uani 1 1 d . . . . .

loop_
_atom_site_aniso_label
_atom_site_aniso_U_11
_atom_site_aniso_U_22
_atom_site_aniso_U_33
_atom_site_aniso_U_23
_atom_site_aniso_U_13
_atom_site_aniso_U_12
Nd1 0.00644(8) 0.00804(8) 0.00932(9) 0.00086(16) -0.00029(12) 0.00073(6)
N1A 0.0102(16) 0.0113(16) 0.0130(17) 0.0002(14) 0.0013(13) 0.0042(12)
C2A 0.014(2) 0.0103(18) 0.013(2) 0.0013(16) -0.0033(16) 0.0022(15)
C3A 0.021(2) 0.014(2) 0.018(2) -0.0043(18) -0.0005(17) 0.0037(16)
C4A 0.023(2) 0.022(2) 0.017(2) -0.006(2) -0.0014(18) 0.0084(18)
C5A 0.018(2) 0.025(2) 0.015(2) -0.0028(19) 0.0048(17) 0.0080(18)
C6A 0.016(2) 0.018(2) 0.015(2) 0.0020(19) 0.0017(16) 0.0019(16)
N7A 0.0172(16) 0.0083(13) 0.012(2) -0.0022(13) 0.0027(13) -0.0017(12)
C7A 0.027(2) 0.0146(16) 0.026(2) -0.005(3) 0.008(3) -0.0073(14)
N8A 0.0119(17) 0.0092(15) 0.0117(17) -0.0001(12) -0.0022(12) 0.0014(12)
C9A 0.009(2) 0.0135(19) 0.015(2) 0.0028(17) 0.0001(15) -0.0007(14)
C10A 0.0073(19) 0.016(2) 0.012(2) 0.0026(18) 0.0021(15) 0.0023(16)
N11A 0.0160(18) 0.0098(19) 0.0179(19) -0.0004(15) 0.0081(15) -0.0018(14)
C11A 0.031(3) 0.024(2) 0.024(3) 0.000(2) 0.016(2) -0.005(2)
C12A 0.027(2) 0.012(2) 0.024(3) -0.0058(19) 0.011(2) 0.0038(18)
C13A 0.024(2) 0.0133(19) 0.020(2) -0.0025(18) 0.0093(19) -0.0015(16)
N14A 0.012(2) 0.0130(19) 0.015(2) 0.0003(14) 0.0015(16) 0.0017(13)
N1B 0.0167(19) 0.0141(17) 0.0147(18) -0.0027(15) 0.0014(14) -0.0040(14)
C2B 0.017(2) 0.0133(19) 0.015(2) -0.0008(17) 0.0015(16) -0.0060(16)
C3B 0.033(3) 0.019(2) 0.029(3) -0.006(2) 0.003(2) -0.004(2)
C4B 0.031(3) 0.033(3) 0.029(3) -0.011(2) -0.003(2) -0.013(2)
C5B 0.023(2) 0.039(3) 0.024(3) -0.003(2) -0.008(2) -0.008(2)
C6B 0.016(2) 0.022(2) 0.018(2) -0.0007(19) -0.0018(17) -0.0038(17)
N7B 0.024(2) 0.0087(15) 0.0168(18) -0.0014(13) -0.0001(14) 0.0021(13)
C7B 0.052(3) 0.0103(17) 0.024(2) -0.002(3) -0.007(3) 0.0088(17)
N8B 0.0137(16) 0.0103(13) 0.011(2) -0.0003(13) 0.0008(13) 0.0002(11)
C9B 0.013(2) 0.0121(18) 0.019(2) 0.0037(17) 0.0031(16) 0.0046(15)
C10B 0.0101(19) 0.0160(19) 0.014(2) 0.0030(17) -0.0013(16) -0.0017(15)
N11B 0.0140(18) 0.0180(18) 0.021(2) 0.0050(16) -0.0064(15) 0.0019(14)
C11B 0.024(3) 0.026(3) 0.036(3) 0.003(2) -0.014(2) 0.010(2)
C12B 0.026(3) 0.017(2) 0.022(2) -0.003(2) -0.0119(19) 0.000(2)
C13B 0.021(2) 0.014(2) 0.022(3) -0.002(2) -0.0057(19) -0.0007(18)
N14B 0.011(2) 0.0122(18) 0.019(2) 0.0032(16) -0.0036(16) -0.0018(14)
S1C 0.0101(5) 0.0151(5) 0.0175(5) 0.0026(4) 0.0002(4) 0.0008(3)
O11C 0.0321(19) 0.0159(15) 0.041(2) 0.0017(15) -0.0063(16) -0.0006(13)
O12C 0.0205(16) 0.0235(17) 0.0286(19) -0.0046(15) 0.0079(14) 0.0002(13)
O13C 0.0076(11) 0.0322(14) 0.0206(14) 0.007(3) 0.0047(18) 0.0020(10)
C1C 0.010(2) 0.039(3) 0.025(3) 0.013(2) 0.0002(19) 0.0001(19)
F11C 0.0247(16) 0.0417(18) 0.050(2) 0.0274(16) -0.0057(14) 0.0033(13)
F12C 0.0274(17) 0.075(2) 0.0267(18) -0.0058(18) -0.0072(13) -0.0002(16)
F13C 0.0090(12) 0.0616(19) 0.046(3) 0.0224(17) -0.0042(12) -0.0085(12)
S1D 0.0130(5) 0.0186(5) 0.0118(5) 0.0058(4) 0.0014(4) 0.0050(4)
O11D 0.0154(16) 0.039(2) 0.0134(16) 0.0017(15) 0.0033(13) 0.0051(13)
O12D 0.0286(19) 0.0195(17) 0.042(2) -0.0001(17) 0.0096(17) 0.0088(14)
O13D 0.0177(16) 0.0167(15) 0.0188(16) 0.0065(13) -0.0056(13) -0.0008(12)
C1D 0.015(2) 0.063(4) 0.021(3) 0.015(3) -0.003(2) 0.000(2)
F11D 0.0318(18) 0.121(4) 0.070(3) 0.074(3) -0.0230(19) -0.014(2)
F12D 0.035(2) 0.117(4) 0.050(3) -0.046(3) -0.0148(17) -0.002(2)
F13D 0.0127(13) 0.068(2) 0.0359(19) 0.0135(17) 0.0048(13) -0.0004(14)
S1E 0.0139(5) 0.0155(5) 0.0114(5) 0.0033(4) 0.0009(4) -0.0016(4)
O11E 0.042(2) 0.0228(18) 0.0241(19) -0.0034(16) 0.0011(16) -0.0108(16)
O12E 0.0161(15) 0.0313(18) 0.0182(17) 0.0056(14) -0.0019(13) 0.0016(13)
O13E 0.0139(15) 0.0186(15) 0.0206(17) 0.0062(14) 0.0030(13) 0.0014(12)
C1E 0.019(2) 0.040(3) 0.022(3) 0.010(2) 0.0032(19) 0.004(2)
F11E 0.070(3) 0.065(3) 0.064(3) -0.022(2) 0.045(2) 0.000(2)
F12E 0.0118(15) 0.153(4) 0.039(2) 0.044(2) 0.0008(14) -0.002(2)
F13E 0.039(2) 0.072(3) 0.041(2) 0.0384(19) 0.0209(16) 0.0189(18)

loop_
_atom_type_symbol
_atom_type_description
_atom_type_scat_dispersion_real
_atom_type_scat_dispersion_imag
_atom_type_scat_source
C C 0.0033 0.0016 'International Tables Vol C Tables 4.2.6.8 and 6.1.1.4'
H H 0.0000 0.0000 'International Tables Vol C Tables 4.2.6.8 and 6.1.1.4'
N N 0.0061 0.0033 'International Tables Vol C Tables 4.2.6.8 and 6.1.1.4'
O O 0.0106 0.0060 'International Tables Vol C Tables 4.2.6.8 and 6.1.1.4'
F F 0.0171 0.0103 'International Tables Vol C Tables 4.2.6.8 and 6.1.1.4'
S S 0.1246 0.1234 'International Tables Vol C Tables 4.2.6.8 and 6.1.1.4'
Nd Nd -0.1943 3.0179 'International Tables Vol C Tables 4.2.6.8 and 6.1.1.4'

loop_
_geom_angle_atom_site_label_1
_geom_angle_atom_site_label_2
_geom_angle_atom_site_label_3
_geom_angle
_geom_angle_site_symmetry_1
_geom_angle_site_symmetry_3
_geom_angle_publ_flag
O13D Nd1 O13E 140.79(9) . . ?
O13D Nd1 O13C 67.71(12) . . ?
O13E Nd1 O13C 73.32(12) . . ?
O13D Nd1 N14A 72.47(13) . . ?
O13E Nd1 N14A 140.07(11) . . ?
O13C Nd1 N14A 135.16(16) . . ?
O13D Nd1 N14B 140.25(12) . . ?
O13E Nd1 N14B 75.27(12) . . ?
O13C Nd1 N14B 138.69(15) . . ?
N14A Nd1 N14B 85.86(13) . . ?
O13D Nd1 N1B 83.66(11) . . ?
O13E Nd1 N1B 85.82(11) . . ?
O13C Nd1 N1B 80.30(12) . . ?
N14A Nd1 N1B 75.58(12) . . ?
N14B Nd1 N1B 123.33(12) . . ?
O13D Nd1 N1A 89.80(11) . . ?
O13E Nd1 N1A 85.37(11) . . ?
O13C Nd1 N1A 76.74(11) . . ?
N14A Nd1 N1A 123.40(12) . . ?
N14B Nd1 N1A 74.61(12) . . ?
N1B Nd1 N1A 156.92(11) . . ?
O13D Nd1 N8A 69.91(10) . . ?
O13E Nd1 N8A 136.14(11) . . ?
O13C Nd1 N8A 117.78(10) . . ?
N14A Nd1 N8A 63.73(11) . . ?
N14B Nd1 N8A 70.66(11) . . ?
N1B Nd1 N8A 136.28(11) . . ?
N1A Nd1 N8A 59.70(11) . . ?
O13D Nd1 N8B 132.10(11) . . ?
O13E Nd1 N8B 70.66(10) . . ?
O13C Nd1 N8B 126.96(9) . . ?
N14A Nd1 N8B 69.44(12) . . ?
N14B Nd1 N8B 63.65(12) . . ?
N1B Nd1 N8B 59.68(11) . . ?
N1A Nd1 N8B 135.66(11) . . ?
N8A Nd1 N8B 115.21(9) . . ?
C2A N1A C6A 118.5(4) . . ?
C2A N1A Nd1 125.1(3) . . ?
C6A N1A Nd1 116.4(3) . . ?
N1A C2A N7A 116.8(4) . . ?
N1A C2A C3A 122.1(4) . . ?
N7A C2A C3A 121.1(4) . . ?
C4A C3A C2A 118.1(4) . . ?
C4A C3A H3A 120.9 . . ?
C2A C3A H3A 120.9 . . ?
C5A C4A C3A 120.4(4) . . ?
C5A C4A H4A 119.8 . . ?
C3A C4A H4A 119.8 . . ?
C4A C5A C6A 118.4(4) . . ?
C4A C5A H5A 120.8 . . ?
C6A C5A H5A 120.8 . . ?
N1A C6A C5A 122.4(4) . . ?
N1A C6A H6A 118.8 . . ?
C5A C6A H6A 118.8 . . ?
N8A N7A C2A 116.7(3) . . ?
N8A N7A C7A 119.0(3) . . ?
C2A N7A C7A 124.2(3) . . ?
N7A C7A H7A1 109.5 . . ?
N7A C7A H7A2 109.5 . . ?
H7A1 C7A H7A2 109.5 . . ?
N7A C7A H7A3 109.5 . . ?
H7A1 C7A H7A3 109.5 . . ?
H7A2 C7A H7A3 109.5 . . ?
C9A N8A N7A 119.6(3) . . ?
C9A N8A Nd1 118.9(3) . . ?
N7A N8A Nd1 121.5(2) . . ?
N8A C9A C10A 116.0(4) . . ?
N8A C9A H9A 122.0 . . ?
C10A C9A H9A 122.0 . . ?
N14A C10A N11A 111.3(4) . . ?
N14A C10A C9A 123.5(4) . . ?
N11A C10A C9A 125.1(4) . . ?
C10A N11A C12A 107.4(4) . . ?
C10A N11A C11A 127.6(4) . . ?
C12A N11A C11A 124.8(4) . . ?
N11A C11A H11A 109.5 . . ?
N11A C11A H11B 109.5 . . ?
H11A C11A H11B 109.5 . . ?
N11A C11A H11C 109.5 . . ?
H11A C11A H11C 109.5 . . ?
H11B C11A H11C 109.5 . . ?
C13A C12A N11A 106.2(4) . . ?
C13A C12A H12A 126.9 . . ?
N11A C12A H12A 126.9 . . ?
C12A C13A N14A 109.9(4) . . ?
C12A C13A H13A 125.1 . . ?
N14A C13A H13A 125.1 . . ?
C10A N14A C13A 105.3(4) . . ?
C10A N14A Nd1 117.5(3) . . ?
C13A N14A Nd1 135.8(3) . . ?
C2B N1B C6B 118.1(4) . . ?
C2B N1B Nd1 125.0(3) . . ?
C6B N1B Nd1 116.7(3) . . ?
N1B C2B N7B 117.3(4) . . ?
N1B C2B C3B 121.3(4) . . ?
N7B C2B C3B 121.3(4) . . ?
C4B C3B C2B 118.9(5) . . ?
C4B C3B H3B 120.5 . . ?
C2B C3B H3B 120.5 . . ?
C3B C4B C5B 119.9(5) . . ?
C3B C4B H4B 120.0 . . ?
C5B C4B H4B 120.0 . . ?
C6B C5B C4B 118.4(5) . . ?
C6B C5B H5B 120.8 . . ?
C4B C5B H5B 120.8 . . ?
N1B C6B C5B 123.3(4) . . ?
N1B C6B H6B 118.3 . . ?
C5B C6B H6B 118.3 . . ?
N8B N7B C2B 116.3(3) . . ?
N8B N7B C7B 119.1(4) . . ?
C2B N7B C7B 123.3(4) . . ?
N7B C7B H7B1 109.5 . . ?
N7B C7B H7B2 109.5 . . ?
H7B1 C7B H7B2 109.5 . . ?
N7B C7B H7B3 109.5 . . ?
H7B1 C7B H7B3 109.5 . . ?
H7B2 C7B H7B3 109.5 . . ?
C9B N8B N7B 119.3(3) . . ?
C9B N8B Nd1 119.0(3) . . ?
N7B N8B Nd1 121.6(2) . . ?
N8B C9B C10B 115.8(4) . . ?
N8B C9B H9B 122.1 . . ?
C10B C9B H9B 122.1 . . ?
N14B C10B N11B 110.5(4) . . ?
N14B C10B C9B 124.5(4) . . ?
N11B C10B C9B 125.0(4) . . ?
C12B N11B C10B 106.9(3) . . ?
C12B N11B C11B 126.0(4) . . ?
C10B N11B C11B 127.1(4) . . ?
N11B C11B H11D 109.5 . . ?
N11B C11B H11E 109.5 . . ?
H11D C11B H11E 109.5 . . ?
N11B C11B H11F 109.5 . . ?
H11D C11B H11F 109.5 . . ?
H11E C11B H11F 109.5 . . ?
N11B C12B C13B 107.2(4) . . ?
N11B C12B H12B 126.4 . . ?
C13B C12B H12B 126.4 . . ?
C12B C13B N14B 109.2(4) . . ?
C12B C13B H13B 125.4 . . ?
N14B C13B H13B 125.4 . . ?
C10B N14B C13B 106.3(4) . . ?
C10B N14B Nd1 117.0(3) . . ?
C13B N14B Nd1 136.2(3) . . ?
O11C S1C O12C 116.9(2) . . ?
O11C S1C O13C 114.66(19) . . ?
O12C S1C O13C 113.6(2) . . ?
O11C S1C C1C 102.6(2) . . ?
O12C S1C C1C 103.9(2) . . ?
O13C S1C C1C 102.7(2) . . ?
S1C O13C Nd1 146.6(2) . . ?
F11C C1C F12C 108.5(4) . . ?
F11C C1C F13C 107.8(4) . . ?
F12C C1C F13C 107.7(4) . . ?
F11C C1C S1C 112.2(4) . . ?
F12C C1C S1C 111.4(3) . . ?
F13C C1C S1C 109.0(3) . . ?
O11D S1D O12D 116.6(2) . . ?
O11D S1D O13D 114.6(2) . . ?
O12D S1D O13D 113.4(2) . . ?
O11D S1D C1D 103.8(2) . . ?
O12D S1D C1D 104.6(3) . . ?
O13D S1D C1D 101.6(2) . . ?
S1D O13D Nd1 149.71(19) . . ?
F12D C1D F13D 107.4(5) . . ?
F12D C1D F11D 108.7(5) . . ?
F13D C1D F11D 106.9(5) . . ?
F12D C1D S1D 111.8(4) . . ?
F13D C1D S1D 112.6(4) . . ?
F11D C1D S1D 109.2(4) . . ?
O11E S1E O12E 116.9(2) . . ?
O11E S1E O13E 113.9(2) . . ?
O12E S1E O13E 114.33(19) . . ?
O11E S1E C1E 104.1(2) . . ?
O12E S1E C1E 101.9(2) . . ?
O13E S1E C1E 103.3(2) . . ?
S1E O13E Nd1 142.37(19) . . ?
F12E C1E F11E 107.5(5) . . ?
F12E C1E F13E 108.0(4) . . ?
F11E C1E F13E 106.9(5) . . ?
F12E C1E S1E 113.7(4) . . ?
F11E C1E S1E 111.0(4) . . ?
F13E C1E S1E 109.5(3) . . ?

loop_
_geom_bond_atom_site_label_1
_geom_bond_atom_site_label_2
_geom_bond_distance
_geom_bond_site_symmetry_2
_geom_bond_publ_flag
Nd1 O13D 2.471(3) . ?
Nd1 O13E 2.483(3) . ?
Nd1 O13C 2.504(2) . ?
Nd1 N14A 2.537(5) . ?
Nd1 N14B 2.551(5) . ?
Nd1 N1B 2.565(4) . ?
Nd1 N1A 2.573(3) . ?
Nd1 N8A 2.650(3) . ?
Nd1 N8B 2.652(3) . ?
N1A C2A 1.342(5) . ?
N1A C6A 1.352(6) . ?
C2A N7A 1.382(5) . ?
C2A C3A 1.401(6) . ?
C3A C4A 1.378(6) . ?
C3A H3A 0.9500 . ?
C4A C5A 1.376(7) . ?
C4A H4A 0.9500 . ?
C5A C6A 1.385(6) . ?
C5A H5A 0.9500 . ?
C6A H6A 0.9500 . ?
N7A N8A 1.362(5) . ?
N7A C7A 1.456(5) . ?
C7A H7A1 0.9800 . ?
C7A H7A2 0.9800 . ?
C7A H7A3 0.9800 . ?
N8A C9A 1.289(5) . ?
C9A C10A 1.442(6) . ?
C9A H9A 0.9500 . ?
C10A N14A 1.324(6) . ?
C10A N11A 1.354(6) . ?
N11A C12A 1.366(6) . ?
N11A C11A 1.459(6) . ?
C11A H11A 0.9800 . ?
C11A H11B 0.9800 . ?
C11A H11C 0.9800 . ?
C12A C13A 1.361(6) . ?
C12A H12A 0.9500 . ?
C13A N14A 1.380(6) . ?
C13A H13A 0.9500 . ?
N1B C2B 1.344(6) . ?
N1B C6B 1.345(6) . ?
C2B N7B 1.377(6) . ?
C2B C3B 1.405(6) . ?
C3B C4B 1.364(7) . ?
C3B H3B 0.9500 . ?
C4B C5B 1.378(8) . ?
C4B H4B 0.9500 . ?
C5B C6B 1.369(7) . ?
C5B H5B 0.9500 . ?
C6B H6B 0.9500 . ?
N7B N8B 1.359(5) . ?
N7B C7B 1.452(5) . ?
C7B H7B1 0.9800 . ?
C7B H7B2 0.9800 . ?
C7B H7B3 0.9800 . ?
N8B C9B 1.291(5) . ?
C9B C10B 1.435(6) . ?
C9B H9B 0.9500 . ?
C10B N14B 1.321(6) . ?
C10B N11B 1.366(5) . ?
N11B C12B 1.352(6) . ?
N11B C11B 1.467(5) . ?
C11B H11D 0.9800 . ?
C11B H11E 0.9800 . ?
C11B H11F 0.9800 . ?
C12B C13B 1.360(7) . ?
C12B H12B 0.9500 . ?
C13B N14B 1.366(7) . ?
C13B H13B 0.9500 . ?
S1C O11C 1.420(3) . ?
S1C O12C 1.435(3) . ?
S1C O13C 1.465(3) . ?
S1C C1C 1.836(5) . ?
C1C F11C 1.318(6) . ?
C1C F12C 1.326(6) . ?
C1C F13C 1.330(5) . ?
S1D O11D 1.428(3) . ?
S1D O12D 1.436(4) . ?
S1D O13D 1.454(3) . ?
S1D C1D 1.811(5) . ?
C1D F12D 1.293(7) . ?
C1D F13D 1.322(6) . ?
C1D F11D 1.338(7) . ?
S1E O11E 1.433(4) . ?
S1E O12E 1.435(3) . ?
S1E O13E 1.456(3) . ?
S1E C1E 1.822(5) . ?
C1E F12E 1.292(6) . ?
C1E F11E 1.317(7) . ?
C1E F13E 1.324(6) . ?

loop_
_geom_torsion_atom_site_label_1
_geom_torsion_atom_site_label_2
_geom_torsion_atom_site_label_3
_geom_torsion_atom_site_label_4
_geom_torsion
_geom_torsion_site_symmetry_1
_geom_torsion_site_symmetry_2
_geom_torsion_site_symmetry_3
_geom_torsion_site_symmetry_4
_geom_torsion_publ_flag
C6A N1A C2A N7A -176.9(4) . . . . ?
Nd1 N1A C2A N7A 4.9(5) . . . . ?
C6A N1A C2A C3A 2.1(6) . . . . ?
Nd1 N1A C2A C3A -176.0(3) . . . . ?
N1A C2A C3A C4A -2.1(6) . . . . ?
N7A C2A C3A C4A 176.9(4) . . . . ?
C2A C3A C4A C5A 0.6(7) . . . . ?
C3A C4A C5A C6A 0.6(7) . . . . ?
C2A N1A C6A C5A -0.8(6) . . . . ?
Nd1 N1A C6A C5A 177.5(3) . . . . ?
C4A C5A C6A N1A -0.5(7) . . . . ?
N1A C2A N7A N8A -4.5(5) . . . . ?
C3A C2A N7A N8A 176.5(4) . . . . ?
N1A C2A N7A C7A 178.5(4) . . . . ?
C3A C2A N7A C7A -0.5(6) . . . . ?
C2A N7A N8A C9A -176.1(4) . . . . ?
C7A N7A N8A C9A 1.0(6) . . . . ?
C2A N7A N8A Nd1 2.3(4) . . . . ?
C7A N7A N8A Nd1 179.5(3) . . . . ?
N7A N8A C9A C10A 179.6(4) . . . . ?
Nd1 N8A C9A C10A 1.1(5) . . . . ?
N8A C9A C10A N14A 4.5(7) . . . . ?
N8A C9A C10A N11A -170.8(4) . . . . ?
N14A C10A N11A C12A 0.3(5) . . . . ?
C9A C10A N11A C12A 176.1(4) . . . . ?
N14A C10A N11A C11A -174.5(5) . . . . ?
C9A C10A N11A C11A 1.4(7) . . . . ?
C10A N11A C12A C13A 0.2(5) . . . . ?
C11A N11A C12A C13A 175.1(5) . . . . ?
N11A C12A C13A N14A -0.5(6) . . . . ?
N11A C10A N14A C13A -0.6(5) . . . . ?
C9A C10A N14A C13A -176.5(4) . . . . ?
N11A C10A N14A Nd1 168.0(3) . . . . ?
C9A C10A N14A Nd1 -7.9(6) . . . . ?
C12A C13A N14A C10A 0.7(5) . . . . ?
C12A C13A N14A Nd1 -164.8(4) . . . . ?
C6B N1B C2B N7B -177.5(4) . . . . ?
Nd1 N1B C2B N7B -1.8(5) . . . . ?
C6B N1B C2B C3B -0.6(6) . . . . ?
Nd1 N1B C2B C3B 175.1(3) . . . . ?
N1B C2B C3B C4B 0.1(7) . . . . ?
N7B C2B C3B C4B 176.9(4) . . . . ?
C2B C3B C4B C5B 0.7(8) . . . . ?
C3B C4B C5B C6B -1.1(8) . . . . ?
C2B N1B C6B C5B 0.3(7) . . . . ?
Nd1 N1B C6B C5B -175.8(4) . . . . ?
C4B C5B C6B N1B 0.6(8) . . . . ?
N1B C2B N7B N8B 2.6(6) . . . . ?
C3B C2B N7B N8B -174.3(4) . . . . ?
N1B C2B N7B C7B -164.2(5) . . . . ?
C3B C2B N7B C7B 19.0(7) . . . . ?
C2B N7B N8B C9B -178.6(4) . . . . ?
C7B N7B N8B C9B -11.3(6) . . . . ?
C2B N7B N8B Nd1 -2.3(5) . . . . ?
C7B N7B N8B Nd1 165.0(3) . . . . ?
N7B N8B C9B C10B 177.6(4) . . . . ?
Nd1 N8B C9B C10B 1.2(5) . . . . ?
N8B C9B C10B N14B 1.5(7) . . . . ?
N8B C9B C10B N11B -174.4(4) . . . . ?
N14B C10B N11B C12B -0.8(5) . . . . ?
C9B C10B N11B C12B 175.7(4) . . . . ?
N14B C10B N11B C11B -178.8(5) . . . . ?
C9B C10B N11B C11B -2.3(7) . . . . ?
C10B N11B C12B C13B 1.0(6) . . . . ?
C11B N11B C12B C13B 179.0(5) . . . . ?
N11B C12B C13B N14B -0.8(6) . . . . ?
N11B C10B N14B C13B 0.3(5) . . . . ?
C9B C10B N14B C13B -176.2(4) . . . . ?
N11B C10B N14B Nd1 173.0(3) . . . . ?
C9B C10B N14B Nd1 -3.5(6) . . . . ?
C12B C13B N14B C10B 0.3(6) . . . . ?
C12B C13B N14B Nd1 -170.3(4) . . . . ?
O11C S1C O13C Nd1 44.3(5) . . . . ?
O12C S1C O13C Nd1 -93.7(4) . . . . ?
C1C S1C O13C Nd1 154.8(4) . . . . ?
O11C S1C C1C F11C -172.9(3) . . . . ?
O12C S1C C1C F11C -50.8(4) . . . . ?
O13C S1C C1C F11C 67.8(4) . . . . ?
O11C S1C C1C F12C 65.2(4) . . . . ?
O12C S1C C1C F12C -172.7(3) . . . . ?
O13C S1C C1C F12C -54.1(4) . . . . ?
O11C S1C C1C F13C -53.5(4) . . . . ?
O12C S1C C1C F13C 68.6(4) . . . . ?
O13C S1C C1C F13C -172.8(3) . . . . ?
O11D S1D O13D Nd1 -79.5(4) . . . . ?
O12D S1D O13D Nd1 57.7(4) . . . . ?
C1D S1D O13D Nd1 169.3(4) . . . . ?
O11D S1D C1D F12D -54.8(4) . . . . ?
O12D S1D C1D F12D -177.5(4) . . . . ?
O13D S1D C1D F12D 64.4(4) . . . . ?
O11D S1D C1D F13D -175.8(4) . . . . ?
O12D S1D C1D F13D 61.5(5) . . . . ?
O13D S1D C1D F13D -56.6(5) . . . . ?
O11D S1D C1D F11D 65.6(5) . . . . ?
O12D S1D C1D F11D -57.1(5) . . . . ?
O13D S1D C1D F11D -175.2(4) . . . . ?
O11E S1E O13E Nd1 59.9(4) . . . . ?
O12E S1E O13E Nd1 -78.1(3) . . . . ?
C1E S1E O13E Nd1 172.1(3) . . . . ?
O11E S1E C1E F12E 52.6(5) . . . . ?
O12E S1E C1E F12E 174.5(4) . . . . ?
O13E S1E C1E F12E -66.7(5) . . . . ?
O11E S1E C1E F11E 173.9(4) . . . . ?
O12E S1E C1E F11E -64.2(4) . . . . ?
O13E S1E C1E F11E 54.6(4) . . . . ?
O11E S1E C1E F13E -68.3(4) . . . . ?
O12E S1E C1E F13E 53.6(4) . . . . ?
O13E S1E C1E F13E 172.4(4) . . . . ?
